data_2219569
loop_
_publ_author_name
'Dolzhenko, Anton V.'
'Tan, Geok Kheng'
'Koh, Lip Lin'
'Woo, Su Fen'
'Chui, Wai Keung'

_publ_section_title
;
 7-Dimethylamino-2-phenyl-1,2,4-triazolo[1,5-<i>a</i>][1,3,5]triazin-5-amine
 methanol solvate
;
_journal_coeditor_code FB2109
_journal_issue 10
_journal_name_full 'Acta Crystallographica Section E'
_journal_page_first o2021
_journal_paper_doi 10.1107/S1600536808030481
_journal_volume 64
_journal_year 2008
_chemical_formula_iupac 'C12 H13 N7, C H4 O'
_chemical_formula_moiety 'C12 H13 N7, C H4 O'
_chemical_formula_sum 'C13 H17 N7 O'
_chemical_formula_weight 287.34
_chemical_melting_point 521
_chemical_name_systematic
;
7-Dimethylamino-2-phenyl-1,2,4-triazolo[1,5-<i>a</i>][1,3,5]triazin-5-amine
methanol solvate
;
_space_group_IT_number 2
_symmetry_cell_setting triclinic
_symmetry_space_group_name_Hall '-P 1'
_symmetry_space_group_name_H-M 'P -1'
_atom_sites_solution_hydrogens difmap
_atom_sites_solution_primary direct
_atom_sites_solution_secondary difmap
_audit_creation_method SHELXL-97
_cell_angle_alpha 93.4930(10)
_cell_angle_beta 93.9720(10)
_cell_angle_gamma 102.8830(10)
_cell_formula_units_Z 2
_cell_length_a 6.9963(5)
_cell_length_b 8.0435(5)
_cell_length_c 13.0942(9)
_cell_measurement_reflns_used 5236
_cell_measurement_temperature 223(2)
_cell_measurement_theta_max 27.48
_cell_measurement_theta_min 2.61
_cell_volume 714.39(8)
_computing_cell_refinement 'SAINT (Bruker, 2001)'
_computing_data_collection 'SMART (Bruker, 2001)'
_computing_data_reduction 'SAINT (Bruker, 2001)'
_computing_molecular_graphics 'SHELXTL (Sheldrick, 2008)'
_computing_publication_material 'SHELXTL (Sheldrick, 2008)'
_computing_structure_refinement 'SHELXL97 (Sheldrick, 2008)'
_computing_structure_solution 'SHELXS97 (Sheldrick, 2008)'
_diffrn_ambient_temperature 223(2)
_diffrn_measured_fraction_theta_full 0.995
_diffrn_measured_fraction_theta_max 0.995
_diffrn_measurement_device_type 'Bruker SMART APEX CCD'
_diffrn_measurement_method '\f and \w'
_diffrn_radiation_monochromator graphite
_diffrn_radiation_source 'fine-focus sealed tube'
_diffrn_radiation_type MoK\a
_diffrn_radiation_wavelength 0.71073
_diffrn_reflns_av_R_equivalents 0.0231
_diffrn_reflns_av_sigmaI/netI 0.0232
_diffrn_reflns_limit_h_max 9
_diffrn_reflns_limit_h_min -9
_diffrn_reflns_limit_k_max 10
_diffrn_reflns_limit_k_min -10
_diffrn_reflns_limit_l_max 16
_diffrn_reflns_limit_l_min -16
_diffrn_reflns_number 9183
_diffrn_reflns_theta_full 27.50
_diffrn_reflns_theta_max 27.50
_diffrn_reflns_theta_min 2.61
_diffrn_standards_number 0
_exptl_absorpt_coefficient_mu 0.092
_exptl_absorpt_correction_T_max 0.9640
_exptl_absorpt_correction_T_min 0.9348
_exptl_absorpt_correction_type multi-scan
_exptl_absorpt_process_details '(SADABS; Sheldrick, 2001)'
_exptl_crystal_colour Colourless
_exptl_crystal_density_diffrn 1.336
_exptl_crystal_density_method 'not measured'
_exptl_crystal_description Block
_exptl_crystal_F_000 304
_exptl_crystal_size_max 0.74
_exptl_crystal_size_mid 0.68
_exptl_crystal_size_min 0.40
_refine_diff_density_max 0.264
_refine_diff_density_min -0.233
_refine_ls_extinction_method none
_refine_ls_goodness_of_fit_ref 1.072
_refine_ls_hydrogen_treatment mixed
_refine_ls_matrix_type full
_refine_ls_number_constraints 53
_refine_ls_number_parameters 205
_refine_ls_number_reflns 3256
_refine_ls_number_restraints 0
_refine_ls_restrained_S_all 1.072
_refine_ls_R_factor_all 0.0507
_refine_ls_R_factor_gt 0.0466
_refine_ls_shift/su_max 0.000
_refine_ls_shift/su_mean 0.000
_refine_ls_structure_factor_coef Fsqd
_refine_ls_weighting_details 'calc w=1/[\s^2^(Fo^2^)+(0.0789P)^2^+0.1582P] where P=(Fo^2^+2Fc^2^)/3'
_refine_ls_weighting_scheme calc
_refine_ls_wR_factor_gt 0.1350
_refine_ls_wR_factor_ref 0.1389
_reflns_number_gt 2870
_reflns_number_total 3256
_reflns_threshold_expression I>2\s(I)
_cod_data_source_file fb2109.cif
_cod_data_source_block I
_cod_depositor_comments
;
The following automatic conversions were performed:
'_symmetry_cell_setting' value 'Triclinic' changed to 'triclinic'
according to '/home/saulius/struct/CIF-dictionaries/cif_core.dic'
dictionary named 'cif_core.dic' version 2.4.1 from 2010-06-29.

Automatic conversion script
Id: cif_fix_enum 1527 2010-12-29 10:47:43Z saulius 

The following automatic conversions were performed:

'_symmetry_cell_setting' value 'Triclinic' changed to 'triclinic'
according to /home/saulius/struct/CIF-dictionaries/cif_core.dic
dictionary named 'cif_core.dic' version 2.4.1 from 2010-06-29.

Automatic conversion script
Id: cif_fix_values 1715 2011-07-08 13:25:40Z adriana 
;
_cod_original_sg_symbol_H-M P-1
_cod_database_code 2219569
_cod_database_fobs_code 2219569

loop_
_symmetry_equiv_pos_as_xyz
'x, y, z'
'-x, -y, -z'

loop_
_atom_site_type_symbol
_atom_site_label
_atom_site_fract_x
_atom_site_fract_y
_atom_site_fract_z
_atom_site_U_iso_or_equiv
_atom_site_adp_type
_atom_site_calc_flag
_atom_site_refinement_flags
_atom_site_occupancy
N N1 0.81509(16) 0.63570(13) 0.67882(8) 0.0325(3) Uani d . 1
N N2 0.66405(16) 0.37327(13) 0.60113(8) 0.0322(3) Uani d . 1
N N3 0.73812(15) 0.48432(13) 0.52921(8) 0.0296(2) Uani d . 1
N N4 0.90611(16) 0.77645(13) 0.52784(9) 0.0343(3) Uani d . 1
N N5 0.81734(16) 0.59004(13) 0.37296(8) 0.0327(3) Uani d . 1
N N6 0.9623(2) 0.87296(16) 0.36975(11) 0.0432(3) Uani d . 1
H H6NA 0.954(3) 0.859(2) 0.3018(16) 0.053(5) Uiso d . 1
H H6NB 1.001(3) 0.975(3) 0.3987(15) 0.055(5) Uiso d . 1
N N7 0.65525(16) 0.30863(13) 0.37239(8) 0.0343(3) Uani d . 1
C C1 0.71566(17) 0.47092(16) 0.68750(10) 0.0309(3) Uani d . 1
C C2 0.82710(17) 0.64251(15) 0.57841(10) 0.0304(3) Uani d . 1
C C3 0.89340(18) 0.74312(16) 0.42567(10) 0.0330(3) Uani d . 1
C C4 0.73645(17) 0.45873(15) 0.42375(10) 0.0291(3) Uani d . 1
C C6 0.5786(2) 0.14747(17) 0.41673(12) 0.0439(3) Uani d . 1
H H6A 0.6609 0.0681 0.4018 0.066 Uiso calc R 1
H H6B 0.4452 0.0991 0.3874 0.066 Uiso calc R 1
H H6C 0.5789 0.1681 0.4905 0.066 Uiso calc R 1
C C7 0.6562(2) 0.29631(19) 0.26060(11) 0.0428(3) Uani d . 1
H H7A 0.6950 0.4101 0.2371 0.064 Uiso calc R 1
H H7B 0.5255 0.2413 0.2299 0.064 Uiso calc R 1
H H7C 0.7489 0.2293 0.2406 0.064 Uiso calc R 1
C C8 0.66609(18) 0.40434(16) 0.78684(10) 0.0333(3) Uani d . 1
C C9 0.7706(2) 0.4838(2) 0.87779(11) 0.0431(3) Uani d . 1
H H9 0.8728 0.5815 0.8760 0.052 Uiso calc R 1
C C10 0.7244(3) 0.4193(2) 0.97062(12) 0.0517(4) Uani d . 1
H H10 0.7960 0.4728 1.0318 0.062 Uiso calc R 1
C C11 0.5733(3) 0.2762(2) 0.97403(12) 0.0512(4) Uani d . 1
H H11 0.5433 0.2323 1.0374 0.061 Uiso calc R 1
C C12 0.4663(2) 0.1978(2) 0.88451(12) 0.0456(4) Uani d . 1
H H12 0.3624 0.1016 0.8870 0.055 Uiso calc R 1
C C13 0.5127(2) 0.26140(17) 0.79114(11) 0.0386(3) Uani d . 1
H H13 0.4402 0.2078 0.7302 0.046 Uiso calc R 1
O O1S 1.00567(17) 0.92566(15) 0.81876(10) 0.0530(3) Uani d . 1
H H1S 0.936(3) 0.838(3) 0.7737(16) 0.061(6) Uiso d . 1
C C1S 0.8695(3) 0.9935(3) 0.86937(19) 0.0739(6) Uani d . 1
H H1S1 0.8051 0.9119 0.9148 0.111 Uiso calc R 1
H H1S2 0.7720 1.0174 0.8195 0.111 Uiso calc R 1
H H1S3 0.9360 1.0986 0.9092 0.111 Uiso calc R 1

loop_
_atom_site_aniso_label
_atom_site_aniso_U_11
_atom_site_aniso_U_22
_atom_site_aniso_U_33
_atom_site_aniso_U_12
_atom_site_aniso_U_13
_atom_site_aniso_U_23
N1 0.0333(5) 0.0275(5) 0.0349(6) 0.0040(4) 0.0007(4) 0.0013(4)
N2 0.0341(5) 0.0271(5) 0.0341(5) 0.0038(4) 0.0024(4) 0.0047(4)
N3 0.0296(5) 0.0238(5) 0.0336(5) 0.0028(4) 0.0011(4) 0.0019(4)
N4 0.0364(6) 0.0256(5) 0.0383(6) 0.0017(4) 0.0027(4) 0.0021(4)
N5 0.0333(5) 0.0287(5) 0.0353(6) 0.0054(4) 0.0039(4) 0.0019(4)
N6 0.0550(8) 0.0304(6) 0.0409(7) 0.0007(5) 0.0081(5) 0.0054(5)
N7 0.0370(6) 0.0277(5) 0.0355(6) 0.0036(4) 0.0005(4) -0.0014(4)
C1 0.0279(6) 0.0288(6) 0.0356(6) 0.0056(4) 0.0009(5) 0.0032(5)
C2 0.0279(6) 0.0249(6) 0.0370(6) 0.0048(4) -0.0005(5) -0.0006(5)
C3 0.0302(6) 0.0286(6) 0.0402(7) 0.0059(5) 0.0042(5) 0.0041(5)
C4 0.0253(5) 0.0280(6) 0.0339(6) 0.0068(4) 0.0009(4) 0.0008(5)
C6 0.0527(8) 0.0260(6) 0.0473(8) -0.0013(6) 0.0026(6) -0.0023(5)
C7 0.0503(8) 0.0391(7) 0.0357(7) 0.0062(6) 0.0021(6) -0.0066(5)
C8 0.0330(6) 0.0326(6) 0.0348(7) 0.0081(5) 0.0020(5) 0.0042(5)
C9 0.0414(7) 0.0436(7) 0.0394(7) 0.0010(6) -0.0008(6) 0.0031(6)
C10 0.0558(9) 0.0599(10) 0.0340(7) 0.0036(7) -0.0015(6) 0.0021(6)
C11 0.0560(9) 0.0599(10) 0.0368(7) 0.0074(7) 0.0106(6) 0.0109(7)
C12 0.0446(8) 0.0442(8) 0.0462(8) 0.0029(6) 0.0098(6) 0.0095(6)
C13 0.0394(7) 0.0355(7) 0.0388(7) 0.0046(5) 0.0017(5) 0.0034(5)
O1S 0.0485(6) 0.0470(6) 0.0569(7) -0.0004(5) 0.0067(5) -0.0090(5)
C1S 0.0679(12) 0.0663(12) 0.0864(14) 0.0126(10) 0.0233(11) -0.0111(11)

loop_
_atom_type_symbol
_atom_type_description
_atom_type_scat_dispersion_real
_atom_type_scat_dispersion_imag
_atom_type_scat_source
C C 0.0033 0.0016 'International Tables Vol C Tables 4.2.6.8 and 6.1.1.4'
H H 0.0000 0.0000 'International Tables Vol C Tables 4.2.6.8 and 6.1.1.4'
N N 0.0061 0.0033 'International Tables Vol C Tables 4.2.6.8 and 6.1.1.4'
O O 0.0106 0.0060 'International Tables Vol C Tables 4.2.6.8 and 6.1.1.4'

loop_
_geom_angle_atom_site_label_1
_geom_angle_atom_site_label_2
_geom_angle_atom_site_label_3
_geom_angle
C2 N1 C1 103.31(10)
C1 N2 N3 101.79(10)
C4 N3 C2 119.85(11)
C4 N3 N2 130.72(10)
C2 N3 N2 109.43(10)
C2 N4 C3 113.98(11)
C4 N5 C3 118.92(11)
C3 N6 H6NA 121.0(13)
C3 N6 H6NB 120.1(13)
H6NA N6 H6NB 118.3(18)
C4 N7 C6 126.56(12)
C4 N7 C7 118.21(11)
C6 N7 C7 115.01(11)
N2 C1 N1 116.27(11)
N2 C1 C8 121.01(11)
N1 C1 C8 122.72(12)
N1 C2 N4 128.12(11)
N1 C2 N3 109.21(11)
N4 C2 N3 122.66(12)
N6 C3 N4 117.28(12)
N6 C3 N5 116.20(13)
N4 C3 N5 126.52(12)
N5 C4 N7 119.54(12)
N5 C4 N3 117.96(11)
N7 C4 N3 122.50(12)
N7 C6 H6A 109.5
N7 C6 H6B 109.5
H6A C6 H6B 109.5
N7 C6 H6C 109.5
H6A C6 H6C 109.5
H6B C6 H6C 109.5
N7 C7 H7A 109.5
N7 C7 H7B 109.5
H7A C7 H7B 109.5
N7 C7 H7C 109.5
H7A C7 H7C 109.5
H7B C7 H7C 109.5
C9 C8 C13 119.13(13)
C9 C8 C1 120.54(12)
C13 C8 C1 120.33(12)
C10 C9 C8 120.14(14)
C10 C9 H9 119.9
C8 C9 H9 119.9
C9 C10 C11 120.31(15)
C9 C10 H10 119.8
C11 C10 H10 119.8
C12 C11 C10 120.14(14)
C12 C11 H11 119.9
C10 C11 H11 119.9
C11 C12 C13 119.79(14)
C11 C12 H12 120.1
C13 C12 H12 120.1
C12 C13 C8 120.48(13)
C12 C13 H13 119.8
C8 C13 H13 119.8
C1S O1S H1S 107.0(13)
O1S C1S H1S1 109.5
O1S C1S H1S2 109.5
H1S1 C1S H1S2 109.5
O1S C1S H1S3 109.5
H1S1 C1S H1S3 109.5
H1S2 C1S H1S3 109.5

loop_
_geom_bond_atom_site_label_1
_geom_bond_atom_site_label_2
_geom_bond_distance
N1 C2 1.3269(17)
N1 C1 1.3681(16)
N2 C1 1.3172(17)
N2 N3 1.3846(14)
N3 C4 1.3826(16)
N3 C2 1.3830(15)
N4 C2 1.3330(16)
N4 C3 1.3412(18)
N5 C4 1.3226(16)
N5 C3 1.3524(16)
N6 C3 1.3330(17)
N6 H6NA 0.89(2)
N6 H6NB 0.86(2)
N7 C4 1.3323(16)
N7 C6 1.4594(17)
N7 C7 1.4617(18)
C1 C8 1.4709(18)
C6 H6A 0.9700
C6 H6B 0.9700
C6 H6C 0.9700
C7 H7A 0.9700
C7 H7B 0.9700
C7 H7C 0.9700
C8 C9 1.393(2)
C8 C13 1.3939(19)
C9 C10 1.381(2)
C9 H9 0.9400
C10 C11 1.384(2)
C10 H10 0.9400
C11 C12 1.382(2)
C11 H11 0.9400
C12 C13 1.385(2)
C12 H12 0.9400
C13 H13 0.9400
O1S C1S 1.386(2)
O1S H1S 0.92(2)
C1S H1S1 0.9700
C1S H1S2 0.9700
C1S H1S3 0.9700

loop_
_geom_hbond_atom_site_label_D
_geom_hbond_atom_site_label_H
_geom_hbond_atom_site_label_A
_geom_hbond_site_symmetry_A
_geom_hbond_distance_DH
_geom_hbond_distance_HA
_geom_hbond_distance_DA
_geom_hbond_angle_DHA
O1S H1S N1 . 0.92(2) 1.97(2) 2.8861(16) 172.8(18)
N6 H6NB N4 2_776 0.86(2) 2.11(2) 2.9679(17) 178.8(18)
N6 H6NA O1S 2_776 0.89(2) 2.398(19) 3.0280(18) 128.3(16)
C6 H6C N2 . 0.97 2.08 2.8753(18) 138.0
C6 H6C N3 . 0.97 2.54 2.9484(17) 105.1
C7 H7A N5 . 0.97 2.22 2.6788(18) 107.9
C7 H7C O1S 2_766 0.97 2.48 3.4438(19) 175.9

loop_
_geom_torsion_atom_site_label_1
_geom_torsion_atom_site_label_2
_geom_torsion_atom_site_label_3
_geom_torsion_atom_site_label_4
_geom_torsion
C1 N2 N3 C4 178.41(12)
C1 N2 N3 C2 -0.83(12)
N3 N2 C1 N1 0.51(14)
N3 N2 C1 C8 179.98(10)
C2 N1 C1 N2 0.03(14)
C2 N1 C1 C8 -179.44(11)
C1 N1 C2 N4 178.09(12)
C1 N1 C2 N3 -0.57(13)
C3 N4 C2 N1 -179.24(12)
C3 N4 C2 N3 -0.74(18)
C4 N3 C2 N1 -178.42(10)
N2 N3 C2 N1 0.92(13)
C4 N3 C2 N4 2.83(18)
N2 N3 C2 N4 -177.83(11)
C2 N4 C3 N6 177.38(11)
C2 N4 C3 N5 -2.68(19)
C4 N5 C3 N6 -176.15(11)
C4 N5 C3 N4 3.9(2)
C3 N5 C4 N7 177.83(11)
C3 N5 C4 N3 -1.48(17)
C6 N7 C4 N5 173.18(12)
C7 N7 C4 N5 -1.02(18)
C6 N7 C4 N3 -7.5(2)
C7 N7 C4 N3 178.25(11)
C2 N3 C4 N5 -1.60(17)
N2 N3 C4 N5 179.22(11)
C2 N3 C4 N7 179.11(11)
N2 N3 C4 N7 -0.1(2)
N2 C1 C8 C9 159.09(13)
N1 C1 C8 C9 -21.47(19)
N2 C1 C8 C13 -21.37(18)
N1 C1 C8 C13 158.07(12)
C13 C8 C9 C10 1.2(2)
C1 C8 C9 C10 -179.30(14)
C8 C9 C10 C11 -0.5(3)
C9 C10 C11 C12 -0.6(3)
C10 C11 C12 C13 0.9(3)
C11 C12 C13 C8 -0.2(2)
C9 C8 C13 C12 -0.8(2)
C1 C8 C13 C12 179.66(12)

loop_
_cod_related_entry_id
_cod_related_entry_database
_cod_related_entry_code
1 ChemSpider 26000887
